data_4311344
loop_
_publ_author_name
'Martin S. Masar'
'Chad A. Mirkin'
'Charlotte L. Stern'
'Lev N. Zakharov'
'Arnold L. Rheingold'

_publ_section_title
;
 Binuclear Copper(I) Macrocycles Synthesized via the Weak-Link Approach
;
_journal_name_full 'Inorganic Chemistry'
_journal_page_first 4693
_journal_page_last 4701
_journal_paper_doi 10.1021/ic049658u
_journal_volume 43
_journal_year 2004
_chemical_formula_sum 'C70 H60 Cl4 Cu2 F20 P6 S4'
_chemical_formula_weight 1864.12
_chemical_name_systematic
; 
 ? 
;
_space_group_IT_number 14
_symmetry_cell_setting monoclinic
_symmetry_space_group_name_Hall '-P 2ybc'
_symmetry_space_group_name_H-M 'P 1 21/c 1'
_atom_sites_solution_hydrogens geom
_atom_sites_solution_primary direct
_atom_sites_solution_secondary difmap
_audit_creation_method SHELXL-97
_cell_angle_alpha 90.00
_cell_angle_beta 106.9660(10)
_cell_angle_gamma 90.00
_cell_formula_units_Z 2
_cell_length_a 12.1702(7)
_cell_length_b 27.8425(16)
_cell_length_c 11.7041(7)
_cell_measurement_temperature 153(2)
_cell_volume 3793.3(4)
_computing_cell_refinement 'Bruker SMART'
_computing_data_collection 'Bruker SMART'
_computing_data_reduction 'Bruker SAINT'
_computing_molecular_graphics 'Bruker SHELXTL'
_computing_publication_material 'Bruker SHELXTL'
_computing_structure_refinement 'SHELXL-97 (Sheldrick, 1997)'
_computing_structure_solution 'SHELXS-97 (Sheldrick, 1990)'
_diffrn_ambient_temperature 153(2)
_diffrn_measured_fraction_theta_full 0.911
_diffrn_measured_fraction_theta_max 0.911
_diffrn_measurement_device_type 'CCD area detector'
_diffrn_measurement_method 'omega scans'
_diffrn_radiation_monochromator graphite
_diffrn_radiation_source 'fine-focus sealed tube'
_diffrn_radiation_type MoK\a
_diffrn_radiation_wavelength 0.71073
_diffrn_reflns_av_R_equivalents 0.0333
_diffrn_reflns_av_sigmaI/netI 0.0243
_diffrn_reflns_limit_h_max 16
_diffrn_reflns_limit_h_min -16
_diffrn_reflns_limit_k_max 35
_diffrn_reflns_limit_k_min -36
_diffrn_reflns_limit_l_max 15
_diffrn_reflns_limit_l_min -15
_diffrn_reflns_number 35350
_diffrn_reflns_theta_full 29.00
_diffrn_reflns_theta_max 29.00
_diffrn_reflns_theta_min 1.46
_exptl_absorpt_coefficient_mu 1.030
_exptl_absorpt_correction_T_max 0.8940
_exptl_absorpt_correction_T_min 0.7161
_exptl_absorpt_correction_type integration
_exptl_crystal_colour colorless
_exptl_crystal_density_diffrn 1.632
_exptl_crystal_density_method 'not measured'
_exptl_crystal_description block
_exptl_crystal_F_000 1880
_exptl_crystal_size_max 0.364
_exptl_crystal_size_mid 0.258
_exptl_crystal_size_min 0.116
_refine_diff_density_max 0.862
_refine_diff_density_min -0.670
_refine_diff_density_rms 0.075
_refine_ls_extinction_method none
_refine_ls_goodness_of_fit_ref 1.049
_refine_ls_hydrogen_treatment fixed
_refine_ls_matrix_type full
_refine_ls_number_parameters 478
_refine_ls_number_reflns 9189
_refine_ls_number_restraints 0
_refine_ls_restrained_S_all 1.049
_refine_ls_R_factor_all 0.0436
_refine_ls_R_factor_gt 0.0345
_refine_ls_shift/su_max 0.001
_refine_ls_shift/su_mean 0.000
_refine_ls_structure_factor_coef Fsqd
_refine_ls_weighting_details 'calc w=1/[\s^2^(Fo^2^)+(0.0520P)^2^+2.1935P] where P=(Fo^2^+2Fc^2^)/3'
_refine_ls_weighting_scheme calc
_refine_ls_wR_factor_gt 0.0876
_refine_ls_wR_factor_ref 0.0945
_reflns_number_gt 7648
_reflns_number_total 9189
_reflns_threshold_expression >2sigma(I)
_cod_data_source_file ic049658usi20040315_041258_2.cif
_cod_data_source_block s89n(CuTFB,5)
_cod_depositor_comments
;
The following automatic conversions were performed:
'_symmetry_cell_setting' value 'Monoclinic' changed to 'monoclinic'
according to '/home/saulius/struct/CIF-dictionaries/cif_core.dic'
dictionary named 'cif_core.dic' version 2.4.1 from 2010-06-29.

Automatic conversion script
Id: cif_fix_enum 1527 2010-12-29 10:47:43Z saulius 
;
_cod_database_code 4311344

loop_
_symmetry_equiv_pos_as_xyz
'x, y, z'
'-x, y+1/2, -z+1/2'
'-x, -y, -z'
'x, -y-1/2, z-1/2'

loop_
_atom_site_label
_atom_site_type_symbol
_atom_site_fract_x
_atom_site_fract_y
_atom_site_fract_z
_atom_site_U_iso_or_equiv
_atom_site_adp_type
_atom_site_occupancy
_atom_site_symmetry_multiplicity
_atom_site_calc_flag
_atom_site_refinement_flags
_atom_site_disorder_assembly
_atom_site_disorder_group
Cu1 Cu 0.685712(18) 0.128482(8) 0.628649(19) 0.01925(7) Uani 1 1 d . . .
S1 S 0.70292(4) 0.065050(15) 0.76406(4) 0.02088(10) Uani 1 1 d . . .
S2 S 0.61000(4) 0.118386(16) 0.42005(4) 0.01998(10) Uani 1 1 d . . .
P1 P 0.87969(4) 0.135976(16) 0.68814(4) 0.01832(10) Uani 1 1 d . . .
P2 P 0.55788(4) 0.187184(16) 0.62685(4) 0.01890(10) Uani 1 1 d . . .
F1 F 0.59045(11) 0.05929(4) 0.20757(11) 0.0318(3) Uani 1 1 d . . .
F2 F 0.46364(11) -0.01866(4) 0.13240(10) 0.0316(3) Uani 1 1 d . . .
F3 F 0.30016(10) -0.00244(4) 0.45166(10) 0.0256(2) Uani 1 1 d . . .
F4 F 0.42872(10) 0.07491(4) 0.52790(10) 0.0259(2) Uani 1 1 d . . .
C1 C 0.85336(15) 0.04742(7) 0.78579(18) 0.0234(4) Uani 1 1 d . . .
H1A H 0.8785 0.0241 0.8522 0.028 Uiso 1 1 calc R . .
H1B H 0.8625 0.0325 0.7123 0.028 Uiso 1 1 calc R . .
C2 C 0.92386(16) 0.09375(7) 0.81522(17) 0.0228(4) Uani 1 1 d . . .
H2A H 1.0066 0.0862 0.8322 0.027 Uiso 1 1 calc R . .
H2B H 0.9120 0.1088 0.8873 0.027 Uiso 1 1 calc R . .
C3 C 0.51632(17) 0.17108(7) 0.38124(16) 0.0228(4) Uani 1 1 d . . .
H3A H 0.5625 0.1987 0.3681 0.027 Uiso 1 1 calc R . .
H3B H 0.4565 0.1646 0.3050 0.027 Uiso 1 1 calc R . .
C4 C 0.45759(16) 0.18511(7) 0.47496(16) 0.0218(4) Uani 1 1 d . . .
H4A H 0.3959 0.1617 0.4731 0.026 Uiso 1 1 calc R . .
H4B H 0.4214 0.2171 0.4547 0.026 Uiso 1 1 calc R . .
C5 C 0.51492(15) 0.06942(6) 0.37095(16) 0.0190(3) Uani 1 1 d . . .
C6 C 0.52099(16) 0.04408(7) 0.27035(16) 0.0208(4) Uani 1 1 d . . .
C7 C 0.45413(16) 0.00394(7) 0.23074(16) 0.0209(4) Uani 1 1 d . . .
C8 C 0.37702(15) -0.01264(6) 0.28891(16) 0.0193(3) Uani 1 1 d . . .
C9 C 0.37107(15) 0.01256(6) 0.38946(16) 0.0193(3) Uani 1 1 d . . .
C10 C 0.43827(15) 0.05266(6) 0.42907(16) 0.0195(3) Uani 1 1 d . . .
C11 C 0.94490(15) 0.19345(6) 0.74244(16) 0.0200(3) Uani 1 1 d . . .
C12 C 0.93562(17) 0.22977(7) 0.65772(18) 0.0251(4) Uani 1 1 d . . .
H12 H 0.8952 0.2237 0.5764 0.030 Uiso 1 1 calc R . .
C13 C 0.98458(18) 0.27438(7) 0.69069(19) 0.0285(4) Uani 1 1 d . . .
H13 H 0.9790 0.2986 0.6321 0.034 Uiso 1 1 calc R . .
C14 C 1.04202(17) 0.28370(7) 0.81008(19) 0.0282(4) Uani 1 1 d . . .
H14 H 1.0757 0.3143 0.8331 0.034 Uiso 1 1 calc R . .
C15 C 1.04991(17) 0.24839(7) 0.89501(18) 0.0276(4) Uani 1 1 d . . .
H15 H 1.0881 0.2550 0.9766 0.033 Uiso 1 1 calc R . .
C16 C 1.00215(16) 0.20305(7) 0.86176(17) 0.0230(4) Uani 1 1 d . . .
H16 H 1.0087 0.1788 0.9205 0.028 Uiso 1 1 calc R . .
C17 C 0.96219(16) 0.11551(7) 0.58978(17) 0.0222(4) Uani 1 1 d . . .
C18 C 1.07295(18) 0.13151(8) 0.6024(2) 0.0307(4) Uani 1 1 d . . .
H18 H 1.1066 0.1546 0.6623 0.037 Uiso 1 1 calc R . .
C19 C 1.1355(2) 0.11428(9) 0.5288(2) 0.0389(5) Uani 1 1 d . . .
H19 H 1.2114 0.1255 0.5384 0.047 Uiso 1 1 calc R . .
C20 C 1.0873(2) 0.08091(9) 0.4421(2) 0.0415(6) Uani 1 1 d . . .
H20 H 1.1295 0.0695 0.3908 0.050 Uiso 1 1 calc R . .
C21 C 0.9774(2) 0.06390(9) 0.4292(2) 0.0427(6) Uani 1 1 d . . .
H21 H 0.9450 0.0403 0.3704 0.051 Uiso 1 1 calc R . .
C22 C 0.91438(19) 0.08131(8) 0.50235(19) 0.0327(5) Uani 1 1 d . . .
H22 H 0.8387 0.0699 0.4927 0.039 Uiso 1 1 calc R . .
C23 C 0.45904(16) 0.18791(7) 0.71723(16) 0.0217(4) Uani 1 1 d . . .
C24 C 0.45537(18) 0.14910(7) 0.79118(18) 0.0270(4) Uani 1 1 d . . .
H24 H 0.5066 0.1229 0.7963 0.032 Uiso 1 1 calc R . .
C25 C 0.37756(18) 0.14841(8) 0.85741(19) 0.0312(4) Uani 1 1 d . . .
H25 H 0.3761 0.1220 0.9083 0.037 Uiso 1 1 calc R . .
C26 C 0.30182(18) 0.18648(8) 0.84905(19) 0.0307(4) Uani 1 1 d . . .
H26 H 0.2493 0.1863 0.8952 0.037 Uiso 1 1 calc R . .
C27 C 0.30269(17) 0.22476(8) 0.77360(19) 0.0293(4) Uani 1 1 d . . .
H27 H 0.2494 0.2503 0.7666 0.035 Uiso 1 1 calc R . .
C28 C 0.38146(16) 0.22585(7) 0.70811(18) 0.0254(4) Uani 1 1 d . . .
H28 H 0.3826 0.2523 0.6572 0.030 Uiso 1 1 calc R . .
C29 C 0.62258(16) 0.24666(6) 0.64737(17) 0.0219(4) Uani 1 1 d . . .
C30 C 0.6010(2) 0.28216(8) 0.5602(2) 0.0351(5) Uani 1 1 d . . .
H30 H 0.5476 0.2764 0.4842 0.042 Uiso 1 1 calc R . .
C31 C 0.6575(2) 0.32628(8) 0.5837(2) 0.0442(6) Uani 1 1 d . . .
H31 H 0.6424 0.3503 0.5234 0.053 Uiso 1 1 calc R . .
C32 C 0.73500(19) 0.33531(8) 0.6937(2) 0.0355(5) Uani 1 1 d . . .
H32 H 0.7729 0.3655 0.7093 0.043 Uiso 1 1 calc R . .
C33 C 0.75735(17) 0.30032(7) 0.7812(2) 0.0293(4) Uani 1 1 d . . .
H33 H 0.8104 0.3064 0.8572 0.035 Uiso 1 1 calc R . .
C34 C 0.70232(16) 0.25631(7) 0.75807(17) 0.0247(4) Uani 1 1 d . . .
H34 H 0.7190 0.2323 0.8183 0.030 Uiso 1 1 calc R . .
P3 P 0.21158(4) 0.117888(18) 0.13470(4) 0.02326(11) Uani 1 1 d . . .
F5 F 0.34403(11) 0.11329(5) 0.13853(12) 0.0398(3) Uani 1 1 d . . .
F6 F 0.20607(12) 0.06095(5) 0.15313(13) 0.0421(3) Uani 1 1 d . . .
F7 F 0.17562(11) 0.11020(5) -0.00730(11) 0.0345(3) Uani 1 1 d . . .
F8 F 0.07957(11) 0.12219(5) 0.12939(13) 0.0377(3) Uani 1 1 d . . .
F9 F 0.21707(12) 0.17457(4) 0.11574(12) 0.0388(3) Uani 1 1 d . . .
F10 F 0.24972(12) 0.12542(5) 0.27683(11) 0.0402(3) Uani 1 1 d . . .
Cl1 Cl 0.78353(7) -0.03185(3) 0.23115(7) 0.0633(2) Uani 1 1 d . . .
Cl2 Cl 0.88201(8) 0.03797(3) 0.10324(6) 0.0676(2) Uani 1 1 d . . .
C35 C 0.7667(3) -0.00183(11) 0.0950(2) 0.0514(7) Uani 1 1 d . . .
H35A H 0.6938 0.0165 0.0738 0.062 Uiso 1 1 calc R . .
H35B H 0.7622 -0.0257 0.0312 0.062 Uiso 1 1 calc R . .

loop_
_atom_site_aniso_label
_atom_site_aniso_U_11
_atom_site_aniso_U_22
_atom_site_aniso_U_33
_atom_site_aniso_U_23
_atom_site_aniso_U_13
_atom_site_aniso_U_12
Cu1 0.01680(12) 0.01701(11) 0.02220(12) 0.00004(8) 0.00299(8) -0.00063(8)
S1 0.0208(2) 0.0152(2) 0.0253(2) 0.00014(16) 0.00464(17) -0.00267(16)
S2 0.0186(2) 0.0193(2) 0.0213(2) -0.00180(16) 0.00466(16) -0.00404(16)
P1 0.0165(2) 0.0176(2) 0.0192(2) -0.00025(17) 0.00277(17) -0.00247(16)
P2 0.0190(2) 0.0167(2) 0.0203(2) 0.00001(17) 0.00457(17) 0.00024(16)
F1 0.0361(7) 0.0322(6) 0.0336(6) -0.0083(5) 0.0205(5) -0.0134(5)
F2 0.0386(7) 0.0306(6) 0.0294(6) -0.0116(5) 0.0159(5) -0.0099(5)
F3 0.0265(6) 0.0258(6) 0.0273(6) 0.0013(5) 0.0120(5) -0.0061(4)
F4 0.0318(6) 0.0254(6) 0.0227(5) -0.0051(4) 0.0113(5) -0.0059(5)
C1 0.0185(9) 0.0209(9) 0.0279(9) 0.0025(7) 0.0024(7) -0.0002(7)
C2 0.0198(9) 0.0230(9) 0.0222(9) 0.0032(7) 0.0006(7) -0.0020(7)
C3 0.0260(9) 0.0184(8) 0.0220(9) 0.0026(7) 0.0040(7) -0.0019(7)
C4 0.0193(9) 0.0199(9) 0.0231(9) 0.0015(7) 0.0014(7) -0.0005(7)
C5 0.0183(8) 0.0164(8) 0.0200(8) 0.0007(6) 0.0020(6) -0.0012(6)
C6 0.0210(9) 0.0199(8) 0.0226(9) 0.0003(7) 0.0079(7) -0.0029(7)
C7 0.0226(9) 0.0202(9) 0.0192(8) -0.0017(7) 0.0053(7) 0.0006(7)
C8 0.0181(8) 0.0145(8) 0.0224(8) 0.0018(6) 0.0016(7) -0.0010(6)
C9 0.0175(8) 0.0190(8) 0.0212(8) 0.0053(7) 0.0054(7) 0.0002(6)
C10 0.0205(8) 0.0184(8) 0.0180(8) 0.0004(6) 0.0033(7) 0.0014(7)
C11 0.0159(8) 0.0192(8) 0.0248(9) -0.0019(7) 0.0059(7) -0.0021(6)
C12 0.0272(10) 0.0250(9) 0.0235(9) 0.0008(7) 0.0079(7) -0.0019(8)
C13 0.0324(11) 0.0225(9) 0.0342(11) 0.0027(8) 0.0154(9) -0.0026(8)
C14 0.0256(10) 0.0204(9) 0.0411(11) -0.0088(8) 0.0139(9) -0.0062(7)
C15 0.0240(10) 0.0283(10) 0.0283(10) -0.0085(8) 0.0045(8) -0.0022(8)
C16 0.0220(9) 0.0221(9) 0.0243(9) -0.0018(7) 0.0055(7) -0.0007(7)
C17 0.0221(9) 0.0209(9) 0.0228(9) 0.0004(7) 0.0055(7) 0.0013(7)
C18 0.0260(10) 0.0286(10) 0.0387(12) -0.0049(9) 0.0114(9) -0.0028(8)
C19 0.0341(12) 0.0370(12) 0.0534(15) 0.0025(10) 0.0248(11) 0.0020(9)
C20 0.0497(14) 0.0406(13) 0.0427(13) 0.0047(10) 0.0268(11) 0.0125(11)
C21 0.0500(15) 0.0448(14) 0.0337(12) -0.0131(10) 0.0129(11) 0.0026(11)
C22 0.0307(11) 0.0357(11) 0.0309(11) -0.0095(9) 0.0076(9) -0.0031(9)
C23 0.0198(9) 0.0228(9) 0.0223(9) -0.0028(7) 0.0060(7) -0.0013(7)
C24 0.0291(10) 0.0231(9) 0.0288(10) 0.0006(8) 0.0085(8) 0.0010(8)
C25 0.0334(11) 0.0301(11) 0.0321(11) 0.0013(8) 0.0129(9) -0.0058(9)
C26 0.0233(10) 0.0392(12) 0.0321(11) -0.0066(9) 0.0119(8) -0.0057(8)
C27 0.0199(9) 0.0336(11) 0.0334(11) -0.0060(9) 0.0061(8) 0.0019(8)
C28 0.0223(9) 0.0245(9) 0.0285(10) 0.0000(8) 0.0060(7) 0.0015(7)
C29 0.0204(9) 0.0176(8) 0.0277(9) -0.0014(7) 0.0072(7) 0.0009(7)
C30 0.0383(12) 0.0262(10) 0.0328(11) 0.0031(9) -0.0023(9) -0.0053(9)
C31 0.0485(14) 0.0247(11) 0.0506(14) 0.0086(10) 0.0004(11) -0.0083(10)
C32 0.0326(11) 0.0227(10) 0.0494(13) -0.0079(9) 0.0091(10) -0.0054(8)
C33 0.0230(10) 0.0300(10) 0.0348(11) -0.0109(8) 0.0081(8) -0.0032(8)
C34 0.0232(9) 0.0260(10) 0.0255(9) -0.0021(7) 0.0082(7) 0.0014(7)
P3 0.0221(2) 0.0210(2) 0.0234(2) -0.00043(18) 0.00153(18) 0.00158(18)
F5 0.0227(6) 0.0597(9) 0.0340(7) 0.0003(6) 0.0039(5) 0.0049(6)
F6 0.0484(8) 0.0216(6) 0.0529(8) 0.0079(6) 0.0092(7) 0.0058(6)
F7 0.0369(7) 0.0353(7) 0.0243(6) -0.0040(5) -0.0022(5) 0.0028(5)
F8 0.0245(6) 0.0361(7) 0.0518(8) -0.0006(6) 0.0101(6) 0.0032(5)
F9 0.0485(8) 0.0225(6) 0.0434(7) -0.0015(5) 0.0104(6) -0.0054(6)
F10 0.0425(8) 0.0544(9) 0.0222(6) -0.0026(6) 0.0071(5) -0.0031(6)
Cl1 0.0739(5) 0.0451(4) 0.0601(4) 0.0067(3) 0.0025(4) -0.0075(3)
Cl2 0.0883(6) 0.0767(5) 0.0370(3) -0.0002(3) 0.0171(4) -0.0098(4)
C35 0.0553(16) 0.0548(16) 0.0370(13) -0.0118(12) 0.0022(12) 0.0142(13)

loop_
_atom_type_symbol
_atom_type_description
_atom_type_scat_dispersion_real
_atom_type_scat_dispersion_imag
_atom_type_scat_source
C C 0.0033 0.0016 'International Tables Vol C Tables 4.2.6.8 and 6.1.1.4'
H H 0.0000 0.0000 'International Tables Vol C Tables 4.2.6.8 and 6.1.1.4'
F F 0.0171 0.0103 'International Tables Vol C Tables 4.2.6.8 and 6.1.1.4'
P P 0.1023 0.0942 'International Tables Vol C Tables 4.2.6.8 and 6.1.1.4'
S S 0.1246 0.1234 'International Tables Vol C Tables 4.2.6.8 and 6.1.1.4'
Cu Cu 0.3201 1.2651 'International Tables Vol C Tables 4.2.6.8 and 6.1.1.4'
Cl Cl 0.1484 0.1585 'International Tables Vol C Tables 4.2.6.8 and 6.1.1.4'

loop_
_geom_angle_atom_site_label_1
_geom_angle_atom_site_label_2
_geom_angle_atom_site_label_3
_geom_angle
_geom_angle_site_symmetry_1
_geom_angle_site_symmetry_3
_geom_angle_publ_flag
P2 Cu1 P1 126.189(19) . . ?
P2 Cu1 S1 118.612(19) . . ?
P1 Cu1 S1 88.972(17) . . ?
P2 Cu1 S2 90.953(18) . . ?
P1 Cu1 S2 112.682(18) . . ?
S1 Cu1 S2 122.750(18) . . ?
C8 S1 C1 104.63(9) 3_656 . ?
C8 S1 Cu1 117.07(6) 3_656 . ?
C1 S1 Cu1 100.58(6) . . ?
C5 S2 C3 103.61(9) . . ?
C5 S2 Cu1 116.60(6) . . ?
C3 S2 Cu1 100.83(6) . . ?
C11 P1 C17 103.35(8) . . ?
C11 P1 C2 106.50(8) . . ?
C17 P1 C2 102.98(9) . . ?
C11 P1 Cu1 119.86(6) . . ?
C17 P1 Cu1 119.51(6) . . ?
C2 P1 Cu1 102.76(6) . . ?
C23 P2 C29 104.32(9) . . ?
C23 P2 C4 101.38(9) . . ?
C29 P2 C4 107.19(9) . . ?
C23 P2 Cu1 125.08(6) . . ?
C29 P2 Cu1 112.84(6) . . ?
C4 P2 Cu1 104.35(6) . . ?
C2 C1 S1 106.02(13) . . ?
C2 C1 H1A 110.5 . . ?
S1 C1 H1A 110.5 . . ?
C2 C1 H1B 110.5 . . ?
S1 C1 H1B 110.5 . . ?
H1A C1 H1B 108.7 . . ?
C1 C2 P1 110.02(13) . . ?
C1 C2 H2A 109.7 . . ?
P1 C2 H2A 109.7 . . ?
C1 C2 H2B 109.7 . . ?
P1 C2 H2B 109.7 . . ?
H2A C2 H2B 108.2 . . ?
C4 C3 S2 114.54(13) . . ?
C4 C3 H3A 108.6 . . ?
S2 C3 H3A 108.6 . . ?
C4 C3 H3B 108.6 . . ?
S2 C3 H3B 108.6 . . ?
H3A C3 H3B 107.6 . . ?
C3 C4 P2 112.65(13) . . ?
C3 C4 H4A 109.1 . . ?
P2 C4 H4A 109.1 . . ?
C3 C4 H4B 109.1 . . ?
P2 C4 H4B 109.1 . . ?
H4A C4 H4B 107.8 . . ?
C10 C5 C6 116.97(16) . . ?
C10 C5 S2 124.70(14) . . ?
C6 C5 S2 118.24(14) . . ?
F1 C6 C7 118.42(16) . . ?
F1 C6 C5 120.05(16) . . ?
C7 C6 C5 121.50(17) . . ?
F2 C7 C6 118.44(16) . . ?
F2 C7 C8 120.18(16) . . ?
C6 C7 C8 121.37(17) . . ?
C7 C8 C9 117.18(16) . . ?
C7 C8 S1 119.02(14) . 3_656 ?
C9 C8 S1 123.76(14) . 3_656 ?
F3 C9 C10 118.60(16) . . ?
F3 C9 C8 120.06(16) . . ?
C10 C9 C8 121.33(16) . . ?
F4 C10 C9 117.97(16) . . ?
F4 C10 C5 120.38(16) . . ?
C9 C10 C5 121.64(16) . . ?
C16 C11 C12 119.08(17) . . ?
C16 C11 P1 124.01(14) . . ?
C12 C11 P1 116.91(14) . . ?
C13 C12 C11 120.85(18) . . ?
C13 C12 H12 119.6 . . ?
C11 C12 H12 119.6 . . ?
C12 C13 C14 119.78(19) . . ?
C12 C13 H13 120.1 . . ?
C14 C13 H13 120.1 . . ?
C15 C14 C13 119.91(18) . . ?
C15 C14 H14 120.0 . . ?
C13 C14 H14 120.0 . . ?
C14 C15 C16 120.46(18) . . ?
C14 C15 H15 119.8 . . ?
C16 C15 H15 119.8 . . ?
C11 C16 C15 119.90(18) . . ?
C11 C16 H16 120.1 . . ?
C15 C16 H16 120.1 . . ?
C18 C17 C22 118.85(19) . . ?
C18 C17 P1 121.94(15) . . ?
C22 C17 P1 119.16(15) . . ?
C17 C18 C19 120.9(2) . . ?
C17 C18 H18 119.5 . . ?
C19 C18 H18 119.5 . . ?
C20 C19 C18 119.9(2) . . ?
C20 C19 H19 120.1 . . ?
C18 C19 H19 120.1 . . ?
C19 C20 C21 120.1(2) . . ?
C19 C20 H20 119.9 . . ?
C21 C20 H20 119.9 . . ?
C20 C21 C22 120.1(2) . . ?
C20 C21 H21 119.9 . . ?
C22 C21 H21 119.9 . . ?
C21 C22 C17 120.1(2) . . ?
C21 C22 H22 119.9 . . ?
C17 C22 H22 119.9 . . ?
C24 C23 C28 119.29(18) . . ?
C24 C23 P2 119.95(15) . . ?
C28 C23 P2 120.65(15) . . ?
C25 C24 C23 120.57(19) . . ?
C25 C24 H24 119.7 . . ?
C23 C24 H24 119.7 . . ?
C24 C25 C26 119.8(2) . . ?
C24 C25 H25 120.1 . . ?
C26 C25 H25 120.1 . . ?
C27 C26 C25 120.22(19) . . ?
C27 C26 H26 119.9 . . ?
C25 C26 H26 119.9 . . ?
C26 C27 C28 120.14(19) . . ?
C26 C27 H27 119.9 . . ?
C28 C27 H27 119.9 . . ?
C27 C28 C23 119.96(19) . . ?
C27 C28 H28 120.0 . . ?
C23 C28 H28 120.0 . . ?
C30 C29 C34 118.33(18) . . ?
C30 C29 P2 124.67(15) . . ?
C34 C29 P2 116.97(14) . . ?
C29 C30 C31 120.3(2) . . ?
C29 C30 H30 119.8 . . ?
C31 C30 H30 119.8 . . ?
C32 C31 C30 120.5(2) . . ?
C32 C31 H31 119.7 . . ?
C30 C31 H31 119.7 . . ?
C31 C32 C33 119.8(2) . . ?
C31 C32 H32 120.1 . . ?
C33 C32 H32 120.1 . . ?
C32 C33 C34 120.0(2) . . ?
C32 C33 H33 120.0 . . ?
C34 C33 H33 120.0 . . ?
C33 C34 C29 121.08(19) . . ?
C33 C34 H34 119.5 . . ?
C29 C34 H34 119.5 . . ?
F8 P3 F9 90.17(8) . . ?
F8 P3 F6 89.91(8) . . ?
F9 P3 F6 179.74(8) . . ?
F8 P3 F5 179.33(8) . . ?
F9 P3 F5 90.02(8) . . ?
F6 P3 F5 89.91(8) . . ?
F8 P3 F7 90.14(7) . . ?
F9 P3 F7 89.86(7) . . ?
F6 P3 F7 89.88(7) . . ?
F5 P3 F7 89.22(7) . . ?
F8 P3 F10 90.80(8) . . ?
F9 P3 F10 90.22(7) . . ?
F6 P3 F10 90.03(8) . . ?
F5 P3 F10 89.83(7) . . ?
F7 P3 F10 179.05(8) . . ?
Cl1 C35 Cl2 111.57(15) . . ?
Cl1 C35 H35A 109.3 . . ?
Cl2 C35 H35A 109.3 . . ?
Cl1 C35 H35B 109.3 . . ?
Cl2 C35 H35B 109.3 . . ?
H35A C35 H35B 108.0 . . ?

loop_
_geom_bond_atom_site_label_1
_geom_bond_atom_site_label_2
_geom_bond_distance
_geom_bond_site_symmetry_2
_geom_bond_publ_flag
Cu1 P2 2.2523(5) . ?
Cu1 P1 2.2676(5) . ?
Cu1 S1 2.3412(5) . ?
Cu1 S2 2.3613(5) . ?
S1 C8 1.7630(18) 3_656 ?
S1 C1 1.8401(19) . ?
S2 C5 1.7719(18) . ?
S2 C3 1.8320(19) . ?
P1 C11 1.8166(18) . ?
P1 C17 1.8255(19) . ?
P1 C2 1.8484(19) . ?
P2 C23 1.8190(19) . ?
P2 C29 1.8191(19) . ?
P2 C4 1.8404(19) . ?
F1 C6 1.340(2) . ?
F2 C7 1.346(2) . ?
F3 C9 1.347(2) . ?
F4 C10 1.347(2) . ?
C1 C2 1.532(3) . ?
C1 H1A 0.9900 . ?
C1 H1B 0.9900 . ?
C2 H2A 0.9900 . ?
C2 H2B 0.9900 . ?
C3 C4 1.525(3) . ?
C3 H3A 0.9900 . ?
C3 H3B 0.9900 . ?
C4 H4A 0.9900 . ?
C4 H4B 0.9900 . ?
C5 C10 1.386(2) . ?
C5 C6 1.393(3) . ?
C6 C7 1.381(3) . ?
C7 C8 1.389(3) . ?
C8 C9 1.390(3) . ?
C8 S1 1.7630(18) 3_656 ?
C9 C10 1.382(3) . ?
C11 C16 1.393(3) . ?
C11 C12 1.397(3) . ?
C12 C13 1.383(3) . ?
C12 H12 0.9500 . ?
C13 C14 1.392(3) . ?
C13 H13 0.9500 . ?
C14 C15 1.381(3) . ?
C14 H14 0.9500 . ?
C15 C16 1.397(3) . ?
C15 H15 0.9500 . ?
C16 H16 0.9500 . ?
C17 C18 1.386(3) . ?
C17 C22 1.395(3) . ?
C18 C19 1.391(3) . ?
C18 H18 0.9500 . ?
C19 C20 1.375(4) . ?
C19 H19 0.9500 . ?
C20 C21 1.385(4) . ?
C20 H20 0.9500 . ?
C21 C22 1.393(3) . ?
C21 H21 0.9500 . ?
C22 H22 0.9500 . ?
C23 C24 1.393(3) . ?
C23 C28 1.400(3) . ?
C24 C25 1.388(3) . ?
C24 H24 0.9500 . ?
C25 C26 1.389(3) . ?
C25 H25 0.9500 . ?
C26 C27 1.386(3) . ?
C26 H26 0.9500 . ?
C27 C28 1.392(3) . ?
C27 H27 0.9500 . ?
C28 H28 0.9500 . ?
C29 C30 1.390(3) . ?
C29 C34 1.400(3) . ?
C30 C31 1.395(3) . ?
C30 H30 0.9500 . ?
C31 C32 1.380(3) . ?
C31 H31 0.9500 . ?
C32 C33 1.382(3) . ?
C32 H32 0.9500 . ?
C33 C34 1.385(3) . ?
C33 H33 0.9500 . ?
C34 H34 0.9500 . ?
P3 F8 1.5940(14) . ?
P3 F9 1.5979(13) . ?
P3 F6 1.6039(13) . ?
P3 F5 1.6046(14) . ?
P3 F7 1.6047(13) . ?
P3 F10 1.6050(13) . ?
Cl1 C35 1.758(3) . ?
Cl2 C35 1.768(3) . ?
C35 H35A 0.9900 . ?
C35 H35B 0.9900 . ?

loop_
_geom_torsion_atom_site_label_1
_geom_torsion_atom_site_label_2
_geom_torsion_atom_site_label_3
_geom_torsion_atom_site_label_4
_geom_torsion
_geom_torsion_site_symmetry_1
_geom_torsion_site_symmetry_2
_geom_torsion_site_symmetry_3
_geom_torsion_site_symmetry_4
_geom_torsion_publ_flag
P2 Cu1 S1 C8 95.18(7) . . . 3_656 ?
P1 Cu1 S1 C8 -133.30(7) . . . 3_656 ?
S2 Cu1 S1 C8 -16.75(7) . . . 3_656 ?
P2 Cu1 S1 C1 -152.24(6) . . . . ?
P1 Cu1 S1 C1 -20.71(7) . . . . ?
S2 Cu1 S1 C1 95.84(7) . . . . ?
P2 Cu1 S2 C5 -100.56(7) . . . . ?
P1 Cu1 S2 C5 129.12(7) . . . . ?
S1 Cu1 S2 C5 24.90(7) . . . . ?
P2 Cu1 S2 C3 10.77(6) . . . . ?
P1 Cu1 S2 C3 -119.54(6) . . . . ?
S1 Cu1 S2 C3 136.24(6) . . . . ?
P2 Cu1 P1 C11 0.82(8) . . . . ?
S1 Cu1 P1 C11 -124.65(7) . . . . ?
S2 Cu1 P1 C11 109.98(7) . . . . ?
P2 Cu1 P1 C17 -128.29(7) . . . . ?
S1 Cu1 P1 C17 106.24(7) . . . . ?
S2 Cu1 P1 C17 -19.14(7) . . . . ?
P2 Cu1 P1 C2 118.59(7) . . . . ?
S1 Cu1 P1 C2 -6.89(7) . . . . ?
S2 Cu1 P1 C2 -132.26(7) . . . . ?
P1 Cu1 P2 C23 -115.75(8) . . . . ?
S1 Cu1 P2 C23 -3.80(8) . . . . ?
S2 Cu1 P2 C23 124.91(8) . . . . ?
P1 Cu1 P2 C29 12.84(7) . . . . ?
S1 Cu1 P2 C29 124.79(7) . . . . ?
S2 Cu1 P2 C29 -106.50(7) . . . . ?
P1 Cu1 P2 C4 128.87(6) . . . . ?
S1 Cu1 P2 C4 -119.18(6) . . . . ?
S2 Cu1 P2 C4 9.53(6) . . . . ?
C8 S1 C1 C2 172.39(13) 3_656 . . . ?
Cu1 S1 C1 C2 50.57(13) . . . . ?
S1 C1 C2 P1 -62.33(15) . . . . ?
C11 P1 C2 C1 168.29(13) . . . . ?
C17 P1 C2 C1 -83.33(14) . . . . ?
Cu1 P1 C2 C1 41.45(14) . . . . ?
C5 S2 C3 C4 85.71(15) . . . . ?
Cu1 S2 C3 C4 -35.32(14) . . . . ?
S2 C3 C4 P2 47.83(17) . . . . ?
C23 P2 C4 C3 -164.94(13) . . . . ?
C29 P2 C4 C3 86.02(14) . . . . ?
Cu1 P2 C4 C3 -33.89(14) . . . . ?
C3 S2 C5 C10 -75.36(17) . . . . ?
Cu1 S2 C5 C10 34.36(18) . . . . ?
C3 S2 C5 C6 108.19(15) . . . . ?
Cu1 S2 C5 C6 -142.08(13) . . . . ?
C10 C5 C6 F1 177.74(16) . . . . ?
S2 C5 C6 F1 -5.5(2) . . . . ?
C10 C5 C6 C7 -0.3(3) . . . . ?
S2 C5 C6 C7 176.38(14) . . . . ?
F1 C6 C7 F2 1.4(3) . . . . ?
C5 C6 C7 F2 179.51(16) . . . . ?
F1 C6 C7 C8 -177.46(16) . . . . ?
C5 C6 C7 C8 0.6(3) . . . . ?
F2 C7 C8 C9 -179.60(16) . . . . ?
C6 C7 C8 C9 -0.8(3) . . . . ?
F2 C7 C8 S1 2.8(2) . . . 3_656 ?
C6 C7 C8 S1 -178.32(14) . . . 3_656 ?
C7 C8 C9 F3 -178.26(15) . . . . ?
S1 C8 C9 F3 -0.8(2) 3_656 . . . ?
C7 C8 C9 C10 0.6(3) . . . . ?
S1 C8 C9 C10 178.05(14) 3_656 . . . ?
F3 C9 C10 F4 -0.4(2) . . . . ?
C8 C9 C10 F4 -179.29(15) . . . . ?
F3 C9 C10 C5 178.55(16) . . . . ?
C8 C9 C10 C5 -0.3(3) . . . . ?
C6 C5 C10 F4 179.11(16) . . . . ?
S2 C5 C10 F4 2.6(2) . . . . ?
C6 C5 C10 C9 0.2(3) . . . . ?
S2 C5 C10 C9 -176.29(14) . . . . ?
C17 P1 C11 C16 -116.26(16) . . . . ?
C2 P1 C11 C16 -8.14(18) . . . . ?
Cu1 P1 C11 C16 107.69(15) . . . . ?
C17 P1 C11 C12 63.97(16) . . . . ?
C2 P1 C11 C12 172.09(15) . . . . ?
Cu1 P1 C11 C12 -72.08(16) . . . . ?
C16 C11 C12 C13 1.5(3) . . . . ?
P1 C11 C12 C13 -178.77(15) . . . . ?
C11 C12 C13 C14 -1.3(3) . . . . ?
C12 C13 C14 C15 0.0(3) . . . . ?
C13 C14 C15 C16 1.0(3) . . . . ?
C12 C11 C16 C15 -0.4(3) . . . . ?
P1 C11 C16 C15 179.81(15) . . . . ?
C14 C15 C16 C11 -0.8(3) . . . . ?
C11 P1 C17 C18 23.93(19) . . . . ?
C2 P1 C17 C18 -86.82(18) . . . . ?
Cu1 P1 C17 C18 160.18(15) . . . . ?
C11 P1 C17 C22 -158.73(16) . . . . ?
C2 P1 C17 C22 90.52(17) . . . . ?
Cu1 P1 C17 C22 -22.48(19) . . . . ?
C22 C17 C18 C19 0.6(3) . . . . ?
P1 C17 C18 C19 177.98(17) . . . . ?
C17 C18 C19 C20 0.0(4) . . . . ?
C18 C19 C20 C21 -1.0(4) . . . . ?
C19 C20 C21 C22 1.4(4) . . . . ?
C20 C21 C22 C17 -0.8(4) . . . . ?
C18 C17 C22 C21 -0.2(3) . . . . ?
P1 C17 C22 C21 -177.66(18) . . . . ?
C29 P2 C23 C24 -134.80(16) . . . . ?
C4 P2 C23 C24 113.94(16) . . . . ?
Cu1 P2 C23 C24 -2.82(19) . . . . ?
C29 P2 C23 C28 49.03(17) . . . . ?
C4 P2 C23 C28 -62.23(17) . . . . ?
Cu1 P2 C23 C28 -179.00(12) . . . . ?
C28 C23 C24 C25 -1.5(3) . . . . ?
P2 C23 C24 C25 -177.71(16) . . . . ?
C23 C24 C25 C26 0.7(3) . . . . ?
C24 C25 C26 C27 0.9(3) . . . . ?
C25 C26 C27 C28 -1.7(3) . . . . ?
C26 C27 C28 C23 0.8(3) . . . . ?
C24 C23 C28 C27 0.7(3) . . . . ?
P2 C23 C28 C27 176.93(15) . . . . ?
C23 P2 C29 C30 -109.29(19) . . . . ?
C4 P2 C29 C30 -2.3(2) . . . . ?
Cu1 P2 C29 C30 112.02(18) . . . . ?
C23 P2 C29 C34 72.82(16) . . . . ?
C4 P2 C29 C34 179.81(14) . . . . ?
Cu1 P2 C29 C34 -65.87(15) . . . . ?
C34 C29 C30 C31 -0.4(3) . . . . ?
P2 C29 C30 C31 -178.22(19) . . . . ?
C29 C30 C31 C32 -0.3(4) . . . . ?
C30 C31 C32 C33 0.3(4) . . . . ?
C31 C32 C33 C34 0.2(3) . . . . ?
C32 C33 C34 C29 -0.9(3) . . . . ?
C30 C29 C34 C33 0.9(3) . . . . ?
P2 C29 C34 C33 178.96(15) . . . . ?
